data_7010818
loop_
_publ_author_name
'Slawin, Alexandra M. Z.'
'Wainwright, Matthew'
'Woollins, J. Derek'

_publ_section_title
;
 The preparation and coordination chemistry of phosphorus(iii)
 derivatives of dialkyl ureas and thioureas
;
_journal_issue 19
_journal_name_full 'Journal of the Chemical Society, Dalton Transactions'
_journal_page_first 2724
_journal_paper_doi 10.1039/b104122n
_journal_year 2001
_chemical_formula_analytical 'C27 H26 Cl2 N2 O P2 Pt'
_chemical_formula_moiety 'C27 H26 Cl2 N2 O P2 Pt'
_chemical_formula_structural 'C27 H26 Cl2 N2 O P2 Pt'
_chemical_formula_sum 'C27 H26 Cl2 N2 O P2 Pt'
_chemical_formula_weight 722.43
_chemical_name_systematic
; 
? 
;
_space_group_IT_number 33
_symmetry_cell_setting orthorhombic
_symmetry_space_group_name_Hall 'P -2n 2a'
_symmetry_space_group_name_H-M 'P 21 c n'
_atom_sites_solution_hydrogens geom
_atom_sites_solution_primary direct
_atom_sites_solution_secondary difmap
_audit_creation_method SHELXL
_cell_angle_alpha 90.00
_cell_angle_beta 90.00
_cell_angle_gamma 90.00
_cell_formula_units_Z 4
_cell_length_a 10.0447(5)
_cell_length_b 14.4768(7)
_cell_length_c 18.5427(9)
_cell_measurement_reflns_used 58
_cell_measurement_temperature 293(2)
_cell_measurement_theta_max 337
_cell_measurement_theta_min 23
_cell_volume 2696.4(2)
_computing_cell_refinement SMART/SAINT
_computing_data_collection SMART
_computing_data_reduction SAINT
_computing_molecular_graphics SHELXTL
_computing_publication_material SHELXTL
_computing_structure_refinement 'SHELXL-93 (Sheldrick, 1993)'
_computing_structure_solution 'SHELXS-86 (Sheldrick, 1990)'
_diffrn_ambient_temperature 293(2)
_diffrn_measurement_device SMART
_diffrn_measurement_method CCD
_diffrn_radiation_monochromator graphite
_diffrn_radiation_source 'fine-focus sealed tube'
_diffrn_radiation_type MoK\a
_diffrn_radiation_wavelength 0.71073
_diffrn_reflns_av_R_equivalents 0.0421
_diffrn_reflns_av_sigmaI/netI 0.0461
_diffrn_reflns_limit_h_max 7
_diffrn_reflns_limit_h_min -11
_diffrn_reflns_limit_k_max 14
_diffrn_reflns_limit_k_min -16
_diffrn_reflns_limit_l_max 20
_diffrn_reflns_limit_l_min -19
_diffrn_reflns_number 11318
_diffrn_reflns_theta_max 23.26
_diffrn_reflns_theta_min 1.78
_exptl_absorpt_coefficient_mu 5.544
_exptl_absorpt_correction_T_max 1.00000
_exptl_absorpt_correction_T_min 0.670491
_exptl_absorpt_correction_type sadabs
_exptl_crystal_colour clear
_exptl_crystal_density_diffrn 1.780
_exptl_crystal_description prism
_exptl_crystal_F_000 1408
_exptl_crystal_size_max .16
_exptl_crystal_size_mid .16
_exptl_crystal_size_min .28
_refine_diff_density_max 0.525
_refine_diff_density_min -0.600
_refine_diff_density_rms 0.070
_refine_ls_abs_structure_details 'Flack H D (1983), Acta Cryst. A39, 876-881'
_refine_ls_abs_structure_Flack 0.007(7)
_refine_ls_extinction_coef 0.00155(8)
_refine_ls_extinction_expression Fc^*^=kFc[1+0.001xFc^2^\l^3^/sin(2\q)]^-1/4^
_refine_ls_extinction_method SHELXL
_refine_ls_goodness_of_fit_all 0.828
_refine_ls_goodness_of_fit_obs 0.885
_refine_ls_hydrogen_treatment riding
_refine_ls_matrix_type full
_refine_ls_number_parameters 317
_refine_ls_number_reflns 3149
_refine_ls_number_restraints 1
_refine_ls_restrained_S_all 0.953
_refine_ls_restrained_S_obs 0.884
_refine_ls_R_factor_all 0.0309
_refine_ls_R_factor_obs 0.0209
_refine_ls_shift/esd_max -0.012
_refine_ls_shift/esd_mean 0.002
_refine_ls_structure_factor_coef Fsqd
_refine_ls_weighting_scheme
;
calc w=1/[\s^2^(Fo^2^)+(0.0164P)^2^+0.0000P] where 
P=(Fo^2^+2Fc^2^)/3
;
_refine_ls_wR_factor_all 0.0457
_refine_ls_wR_factor_obs 0.0389
_reflns_number_observed 2605
_reflns_number_total 3199
_reflns_observed_criterion >2sigma(I)
_cod_data_source_file b104122n.txt
_cod_data_source_block 3
_cod_depositor_comments
;
The following automatic conversions were performed:
'_symmetry_cell_setting' value 'Orthorhombic' changed to 'orthorhombic'
according to '/home/saulius/struct/CIF-dictionaries/cif_core.dic'
dictionary named 'cif_core.dic' version 2.4.1 from 2010-06-29.

Automatic conversion script
Id: cif_fix_enum 1527 2010-12-29 10:47:43Z saulius 
;
_cod_original_sg_symbol_H-M P2(1)cn
_cod_database_code 7010818

loop_
_symmetry_equiv_pos_as_xyz
'x, y, z'
'x+1/2, -y, -z'
'x, -y+1/2, z+1/2'
'x+1/2, y+1/2, -z+1/2'

loop_
_atom_site_aniso_label
_atom_site_aniso_U_11
_atom_site_aniso_U_22
_atom_site_aniso_U_33
_atom_site_aniso_U_23
_atom_site_aniso_U_13
_atom_site_aniso_U_12
Pt1 0.03165(13) 0.02506(11) 0.02282(11) -0.00064(10) 0.0036(4) 0.0024(3)
Cl1 0.054(2) 0.0502(8) 0.0246(6) 0.0022(7) 0.0054(14) 0.011(2)
Cl2 0.036(2) 0.082(2) 0.0445(14) 0.0111(12) 0.0061(13) -0.007(2)
P1 0.0280(15) 0.0261(10) 0.0282(12) 0.0001(10) -0.0007(11) 0.0014(10)
N1 0.032(3) 0.044(3) 0.028(3) 0.007(3) -0.003(3) -0.001(3)
C1 0.036(5) 0.028(4) 0.027(4) 0.002(3) 0.004(3) 0.001(4)
C2 0.068(6) 0.036(4) 0.036(4) -0.003(3) -0.006(4) -0.002(4)
C3 0.122(10) 0.026(4) 0.048(5) -0.002(4) -0.009(6) -0.008(6)
C4 0.109(9) 0.049(5) 0.053(5) 0.004(4) -0.018(5) -0.033(6)
C5 0.073(6) 0.074(5) 0.092(6) 0.000(5) -0.034(11) -0.032(11)
C6 0.069(6) 0.050(5) 0.072(6) -0.004(4) -0.010(5) -0.009(5)
C7 0.030(4) 0.025(3) 0.026(3) 0.001(3) 0.005(3) -0.001(4)
C8 0.039(5) 0.037(4) 0.041(4) -0.005(3) -0.003(4) 0.006(4)
C9 0.048(5) 0.059(5) 0.043(5) 0.025(4) 0.001(4) 0.009(5)
C10 0.060(6) 0.036(5) 0.084(7) 0.016(5) -0.001(5) 0.009(5)
C11 0.065(6) 0.028(4) 0.073(6) -0.010(4) 0.005(5) 0.010(4)
C12 0.050(5) 0.034(4) 0.041(4) -0.002(3) 0.001(4) 0.012(4)
C13 0.033(5) 0.048(5) 0.030(5) 0.001(4) -0.001(4) -0.008(5)
O13 0.047(5) 0.078(5) 0.051(4) 0.032(4) 0.003(4) -0.016(4)
N2 0.054(5) 0.024(3) 0.030(3) 0.006(3) -0.009(3) -0.010(4)
P2 0.0337(8) 0.0277(7) 0.0262(6) 0.0009(6) 0.002(2) 0.001(2)
C14 0.031(4) 0.027(4) 0.030(4) 0.007(4) 0.004(3) 0.002(4)
C15 0.066(9) 0.058(6) 0.027(5) 0.006(4) 0.013(5) 0.023(6)
C16 0.039(7) 0.066(7) 0.042(6) 0.008(5) -0.004(5) 0.011(6)
C17 0.023(5) 0.079(6) 0.055(5) 0.018(5) -0.005(4) 0.004(5)
C18 0.047(5) 0.086(6) 0.038(4) -0.010(4) -0.020(4) -0.005(5)
C19 0.056(6) 0.046(4) 0.042(4) -0.003(4) -0.003(4) 0.002(4)
C20 0.032(4) 0.031(3) 0.027(3) -0.006(3) -0.003(3) 0.002(3)
C21 0.043(5) 0.052(5) 0.034(4) -0.004(3) 0.001(4) 0.011(4)
C22 0.059(6) 0.071(6) 0.045(5) -0.022(4) 0.004(4) 0.022(5)
C23 0.082(8) 0.045(5) 0.072(6) -0.029(5) -0.021(6) 0.022(5)
C24 0.073(8) 0.030(4) 0.080(5) -0.007(4) -0.015(5) -0.001(4)
C25 0.058(5) 0.036(3) 0.045(3) -0.008(3) 0.011(8) -0.002(8)
C26 0.040(4) 0.076(5) 0.056(4) 0.023(4) 0.002(4) 0.002(5)
C27 0.058(6) 0.064(5) 0.040(4) 0.023(4) -0.009(4) -0.011(4)

loop_
_atom_site_label
_atom_site_type_symbol
_atom_site_fract_x
_atom_site_fract_y
_atom_site_fract_z
_atom_site_U_iso_or_equiv
_atom_site_thermal_displace_type
_atom_site_occupancy
_atom_site_calc_flag
_atom_site_refinement_flags
_atom_site_disorder_group
Pt1 Pt 0.23906(9) 0.278598(12) 0.145838(9) 0.02651(8) Uani 1 d . .
Cl1 Cl 0.2497(5) 0.28332(10) 0.27275(7) 0.0428(6) Uani 1 d . .
Cl2 Cl 0.0065(4) 0.2567(2) 0.1534(2) 0.0543(8) Uani 1 d . .
P1 P 0.4586(3) 0.28431(13) 0.14674(13) 0.0274(6) Uani 1 d . .
N1 N 0.5314(5) 0.2920(3) 0.0633(3) 0.0348(14) Uani 1 d . .
C1 C 0.5373(7) 0.3759(4) 0.1978(3) 0.030(2) Uani 1 d . .
C2 C 0.4716(9) 0.4591(5) 0.2046(3) 0.047(2) Uani 1 d . .
H2A H 0.3840(9) 0.4655(5) 0.1891(3) 0.056 Uiso 1 calc R .
C3 C 0.5406(11) 0.5348(5) 0.2359(4) 0.065(3) Uani 1 d . .
H3A H 0.4980(11) 0.5916(5) 0.2404(4) 0.078 Uiso 1 calc R .
C4 C 0.6689(10) 0.5253(6) 0.2597(4) 0.070(3) Uani 1 d . .
H4A H 0.7130(10) 0.5759(6) 0.2793(4) 0.084 Uiso 1 calc R .
C5 C 0.7320(18) 0.4431(6) 0.2548(4) 0.080(3) Uani 1 d . .
H5A H 0.8181(18) 0.4364(6) 0.2726(4) 0.096 Uiso 1 calc R .
C6 C 0.6660(9) 0.3675(6) 0.2224(4) 0.064(2) Uani 1 d . .
H6A H 0.7101(9) 0.3113(6) 0.2177(4) 0.077 Uiso 1 calc R .
C7 C 0.5209(7) 0.1751(4) 0.1805(3) 0.027(2) Uani 1 d . .
C8 C 0.5386(7) 0.1617(5) 0.2547(3) 0.039(2) Uani 1 d . .
H8A H 0.5267(7) 0.2110(5) 0.2862(3) 0.047 Uiso 1 calc R .
C9 C 0.5735(8) 0.0764(5) 0.2814(4) 0.050(2) Uani 1 d . .
H9A H 0.5824(8) 0.0678(5) 0.3309(4) 0.060 Uiso 1 calc R .
C10 C 0.5952(9) 0.0037(5) 0.2349(5) 0.060(2) Uani 1 d . .
H10A H 0.6195(9) -0.0538(5) 0.2531(5) 0.072 Uiso 1 calc R .
C11 C 0.5812(9) 0.0156(5) 0.1619(4) 0.055(2) Uani 1 d . .
H11A H 0.5968(9) -0.0338(5) 0.1310(4) 0.066 Uiso 1 calc R .
C12 C 0.5437(8) 0.1011(4) 0.1332(4) 0.041(2) Uani 1 d . .
H12A H 0.5341(8) 0.1088(4) 0.0837(4) 0.050 Uiso 1 calc R .
C13 C 0.4839(10) 0.3465(7) 0.0056(5) 0.037(2) Uani 1 d . .
O13 O 0.5641(9) 0.3890(5) -0.0312(4) 0.059(2) Uani 1 d . .
N2 N 0.3528(8) 0.3434(4) -0.0126(3) 0.036(2) Uani 1 d . .
P2 P 0.2385(6) 0.26785(9) 0.02720(7) 0.0292(3) Uani 1 d . .
C14 C 0.0891(8) 0.2930(5) -0.0200(4) 0.029(2) Uani 1 d . .
C15 C 0.0144(11) 0.3714(7) -0.0054(6) 0.050(3) Uani 1 d . .
H15A H 0.0380(11) 0.4094(7) 0.0329(6) 0.060 Uiso 1 calc R .
C16 C -0.0930(12) 0.3929(8) -0.0468(6) 0.049(3) Uani 1 d . .
H16A H -0.1388(12) 0.4476(8) -0.0379(6) 0.059 Uiso 1 calc R .
C17 C -0.1347(8) 0.3372(6) -0.1003(4) 0.052(2) Uani 1 d . .
H17A H -0.2102(8) 0.3525(6) -0.1268(4) 0.063 Uiso 1 calc R .
C18 C -0.0669(9) 0.2590(6) -0.1156(4) 0.057(2) Uani 1 d . .
H18A H -0.0961(9) 0.2204(6) -0.1525(4) 0.069 Uiso 1 calc R .
C19 C 0.0472(8) 0.2362(5) -0.0762(4) 0.048(2) Uani 1 d . .
H19A H 0.0950(8) 0.1831(5) -0.0874(4) 0.057 Uiso 1 calc R .
C20 C 0.2915(6) 0.1524(4) -0.0012(3) 0.030(2) Uani 1 d . .
C21 C 0.3799(7) 0.1401(5) -0.0599(4) 0.043(2) Uani 1 d . .
H21A H 0.4135(7) 0.1905(5) -0.0851(4) 0.052 Uiso 1 calc R .
C22 C 0.4151(9) 0.0503(6) -0.0788(4) 0.058(2) Uani 1 d . .
H22A H 0.4716(9) 0.0406(6) -0.1179(4) 0.070 Uiso 1 calc R .
C23 C 0.3683(10) -0.0234(5) -0.0411(5) 0.066(3) Uani 1 d . .
H23A H 0.3933(10) -0.0827(5) -0.0549(5) 0.080 Uiso 1 calc R .
C24 C 0.2861(8) -0.0120(5) 0.0159(5) 0.061(3) Uani 1 d . .
H24A H 0.2566(8) -0.0633(5) 0.0415(5) 0.073 Uiso 1 calc R .
C25 C 0.2446(15) 0.0779(4) 0.0370(3) 0.046(2) Uani 1 d . .
H25A H 0.1870(15) 0.0860(4) 0.0758(3) 0.055 Uiso 1 calc R .
C26 C 0.6799(7) 0.2823(5) 0.0612(4) 0.057(2) Uani 1 d . .
H26A H 0.7088(7) 0.2450(5) 0.1011(4) 0.086 Uiso 1 calc R .
H26B H 0.7202(7) 0.3422(5) 0.0643(4) 0.086 Uiso 1 calc R .
H26C H 0.7059(7) 0.2533(5) 0.0168(4) 0.086 Uiso 1 calc R .
C27 C 0.3128(7) 0.4000(5) -0.0758(3) 0.054(2) Uani 1 d . .
H27A H 0.2191(7) 0.3928(5) -0.0842(3) 0.081 Uiso 1 calc R .
H27B H 0.3613(7) 0.3800(5) -0.1176(3) 0.081 Uiso 1 calc R .
H27C H 0.3321(7) 0.4638(5) -0.0664(3) 0.081 Uiso 1 calc R .

loop_
_atom_type_symbol
_atom_type_description
_atom_type_scat_dispersion_real
_atom_type_scat_dispersion_imag
_atom_type_scat_source
C C 0.0033 0.0016 'International Tables Vol C Tables 4.2.6.8 and 6.1.1.4'
H H 0.0000 0.0000 'International Tables Vol C Tables 4.2.6.8 and 6.1.1.4'
N N 0.0061 0.0033 'International Tables Vol C Tables 4.2.6.8 and 6.1.1.4'
O O 0.0106 0.0060 'International Tables Vol C Tables 4.2.6.8 and 6.1.1.4'
P P 0.1023 0.0942 'International Tables Vol C Tables 4.2.6.8 and 6.1.1.4'
Cl Cl 0.1484 0.1585 'International Tables Vol C Tables 4.2.6.8 and 6.1.1.4'
Pt Pt -1.7033 8.3905 'International Tables Vol C Tables 4.2.6.8 and 6.1.1.4'

loop_
_geom_angle_atom_site_label_1
_geom_angle_atom_site_label_2
_geom_angle_atom_site_label_3
_geom_angle
_geom_angle_site_symmetry_1
_geom_angle_site_symmetry_3
_geom_angle_publ_flag
P2 Pt1 P1 90.7(2) . . ?
P2 Pt1 Cl1 176.6(2) . . ?
P1 Pt1 Cl1 86.91(14) . . ?
P2 Pt1 Cl2 92.7(2) . . ?
P1 Pt1 Cl2 173.22(8) . . ?
Cl1 Pt1 Cl2 89.38(14) . . ?
N1 P1 C1 103.8(3) . . ?
N1 P1 C7 102.7(3) . . ?
C1 P1 C7 107.9(3) . . ?
N1 P1 Pt1 114.9(2) . . ?
C1 P1 Pt1 117.9(3) . . ?
C7 P1 Pt1 108.3(3) . . ?
C13 N1 C26 111.7(6) . . ?
C13 N1 P1 125.1(6) . . ?
C26 N1 P1 116.2(4) . . ?
C2 C1 C6 119.7(7) . . ?
C2 C1 P1 118.6(6) . . ?
C6 C1 P1 121.3(6) . . ?
C1 C2 C3 118.5(8) . . ?
C4 C3 C2 120.9(8) . . ?
C5 C4 C3 120.6(10) . . ?
C4 C5 C6 119.3(14) . . ?
C1 C6 C5 120.9(9) . . ?
C12 C7 C8 119.1(6) . . ?
C12 C7 P1 120.5(5) . . ?
C8 C7 P1 120.2(5) . . ?
C9 C8 C7 120.7(7) . . ?
C8 C9 C10 120.0(7) . . ?
C9 C10 C11 120.3(7) . . ?
C10 C11 C12 120.9(7) . . ?
C11 C12 C7 118.9(6) . . ?
O13 C13 N2 121.1(9) . . ?
O13 C13 N1 118.8(9) . . ?
N2 C13 N1 119.8(8) . . ?
C13 N2 C27 116.1(7) . . ?
C13 N2 P2 123.5(6) . . ?
C27 N2 P2 120.0(6) . . ?
N2 P2 C14 102.6(3) . . ?
N2 P2 C20 105.0(4) . . ?
C14 P2 C20 106.9(3) . . ?
N2 P2 Pt1 112.0(3) . . ?
C14 P2 Pt1 118.7(3) . . ?
C20 P2 Pt1 110.5(2) . . ?
C15 C14 C19 117.8(8) . . ?
C15 C14 P2 121.9(7) . . ?
C19 C14 P2 120.2(6) . . ?
C16 C15 C14 120.4(10) . . ?
C17 C16 C15 121.7(11) . . ?
C16 C17 C18 120.0(8) . . ?
C17 C18 C19 120.1(7) . . ?
C14 C19 C18 119.9(7) . . ?
C25 C20 C21 120.8(6) . . ?
C25 C20 P2 118.0(5) . . ?
C21 C20 P2 121.2(5) . . ?
C22 C21 C20 118.1(7) . . ?
C23 C22 C21 121.0(8) . . ?
C22 C23 C24 121.2(7) . . ?
C23 C24 C25 120.4(8) . . ?
C20 C25 C24 118.4(9) . . ?

loop_
_geom_bond_atom_site_label_1
_geom_bond_atom_site_label_2
_geom_bond_distance
_geom_bond_site_symmetry_2
_geom_bond_publ_flag
Pt1 P2 2.2054(13) . ?
Pt1 P1 2.207(4) . ?
Pt1 Cl1 2.3567(13) . ?
Pt1 Cl2 2.362(4) . ?
P1 N1 1.716(6) . ?
P1 C1 1.810(7) . ?
P1 C7 1.812(7) . ?
N1 C13 1.413(10) . ?
N1 C26 1.499(8) . ?
C1 C2 1.380(9) . ?
C1 C6 1.376(10) . ?
C2 C3 1.421(10) . ?
C3 C4 1.369(11) . ?
C4 C5 1.352(14) . ?
C5 C6 1.414(12) . ?
C7 C12 1.402(8) . ?
C7 C8 1.402(8) . ?
C8 C9 1.375(9) . ?
C9 C10 1.379(10) . ?
C10 C11 1.373(10) . ?
C11 C12 1.398(9) . ?
C13 O13 1.222(11) . ?
C13 N2 1.360(12) . ?
N2 C27 1.485(8) . ?
N2 P2 1.749(8) . ?
P2 C14 1.776(9) . ?
P2 C20 1.832(6) . ?
C14 C15 1.386(11) . ?
C14 C19 1.392(9) . ?
C15 C16 1.361(15) . ?
C16 C17 1.346(12) . ?
C17 C18 1.350(10) . ?
C18 C19 1.400(11) . ?
C20 C25 1.374(9) . ?
C20 C21 1.417(9) . ?
C21 C22 1.391(9) . ?
C22 C23 1.359(10) . ?
C23 C24 1.352(10) . ?
C24 C25 1.422(9) . ?

loop_
_geom_torsion_atom_site_label_1
_geom_torsion_atom_site_label_2
_geom_torsion_atom_site_label_3
_geom_torsion_atom_site_label_4
_geom_torsion
_geom_torsion_site_symmetry_1
_geom_torsion_site_symmetry_2
_geom_torsion_site_symmetry_3
_geom_torsion_site_symmetry_4
_geom_torsion_publ_flag
P2 Pt1 P1 N1 7.1(2) . . . . ?
Cl1 Pt1 P1 N1 -175.4(2) . . . . ?
Cl2 Pt1 P1 N1 127.7(5) . . . . ?
P2 Pt1 P1 C1 130.0(2) . . . . ?
Cl1 Pt1 P1 C1 -52.5(2) . . . . ?
Cl2 Pt1 P1 C1 -109.4(5) . . . . ?
P2 Pt1 P1 C7 -107.1(2) . . . . ?
Cl1 Pt1 P1 C7 70.4(2) . . . . ?
Cl2 Pt1 P1 C7 13.5(6) . . . . ?
C1 P1 N1 C13 -89.8(7) . . . . ?
C7 P1 N1 C13 157.8(6) . . . . ?
Pt1 P1 N1 C13 40.4(7) . . . . ?
C1 P1 N1 C26 58.3(6) . . . . ?
C7 P1 N1 C26 -54.0(6) . . . . ?
Pt1 P1 N1 C26 -171.5(4) . . . . ?
N1 P1 C1 C2 97.9(6) . . . . ?
C7 P1 C1 C2 -153.6(5) . . . . ?
Pt1 P1 C1 C2 -30.5(6) . . . . ?
N1 P1 C1 C6 -74.7(6) . . . . ?
C7 P1 C1 C6 33.9(7) . . . . ?
Pt1 P1 C1 C6 156.9(5) . . . . ?
C6 C1 C2 C3 1.3(10) . . . . ?
P1 C1 C2 C3 -171.4(5) . . . . ?
C1 C2 C3 C4 -0.8(11) . . . . ?
C2 C3 C4 C5 -1.0(13) . . . . ?
C3 C4 C5 C6 2.4(14) . . . . ?
C2 C1 C6 C5 0.1(12) . . . . ?
P1 C1 C6 C5 172.6(7) . . . . ?
C4 C5 C6 C1 -1.9(14) . . . . ?
N1 P1 C7 C12 -34.1(7) . . . . ?
C1 P1 C7 C12 -143.4(6) . . . . ?
Pt1 P1 C7 C12 87.9(6) . . . . ?
N1 P1 C7 C8 150.0(5) . . . . ?
C1 P1 C7 C8 40.7(7) . . . . ?
Pt1 P1 C7 C8 -88.0(6) . . . . ?
C12 C7 C8 C9 -2.3(10) . . . . ?
P1 C7 C8 C9 173.7(6) . . . . ?
C7 C8 C9 C10 1.9(12) . . . . ?
C8 C9 C10 C11 -0.5(13) . . . . ?
C9 C10 C11 C12 -0.5(13) . . . . ?
C10 C11 C12 C7 0.2(12) . . . . ?
C8 C7 C12 C11 1.2(11) . . . . ?
P1 C7 C12 C11 -174.8(6) . . . . ?
C26 N1 C13 O13 -10.4(12) . . . . ?
P1 N1 C13 O13 138.9(8) . . . . ?
C26 N1 C13 N2 162.9(8) . . . . ?
P1 N1 C13 N2 -47.8(11) . . . . ?
O13 C13 N2 C27 -4.4(13) . . . . ?
N1 C13 N2 C27 -177.6(7) . . . . ?
O13 C13 N2 P2 167.9(7) . . . . ?
N1 C13 N2 P2 -5.2(12) . . . . ?
C13 N2 P2 C14 -178.0(7) . . . . ?
C27 N2 P2 C14 -5.9(6) . . . . ?
C13 N2 P2 C20 -66.4(7) . . . . ?
C27 N2 P2 C20 105.7(6) . . . . ?
C13 N2 P2 Pt1 53.6(8) . . . . ?
C27 N2 P2 Pt1 -134.3(5) . . . . ?
P1 Pt1 P2 N2 -42.7(3) . . . . ?
Cl1 Pt1 P2 N2 -89.1(25) . . . . ?
Cl2 Pt1 P2 N2 143.1(3) . . . . ?
P1 Pt1 P2 C14 -162.0(3) . . . . ?
Cl1 Pt1 P2 C14 151.6(25) . . . . ?
Cl2 Pt1 P2 C14 23.8(3) . . . . ?
P1 Pt1 P2 C20 74.0(3) . . . . ?
Cl1 Pt1 P2 C20 27.6(28) . . . . ?
Cl2 Pt1 P2 C20 -100.2(3) . . . . ?
N2 P2 C14 C15 -76.8(7) . . . . ?
C20 P2 C14 C15 173.0(7) . . . . ?
Pt1 P2 C14 C15 47.3(8) . . . . ?
N2 P2 C14 C19 99.7(7) . . . . ?
C20 P2 C14 C19 -10.5(7) . . . . ?
Pt1 P2 C14 C19 -136.2(5) . . . . ?
C19 C14 C15 C16 -2.4(13) . . . . ?
P2 C14 C15 C16 174.2(8) . . . . ?
C14 C15 C16 C17 3.6(16) . . . . ?
C15 C16 C17 C18 -2.1(15) . . . . ?
C16 C17 C18 C19 -0.4(12) . . . . ?
C15 C14 C19 C18 0.0(12) . . . . ?
P2 C14 C19 C18 -176.7(6) . . . . ?
C17 C18 C19 C14 1.4(12) . . . . ?
N2 P2 C20 C25 162.2(7) . . . . ?
C14 P2 C20 C25 -89.2(8) . . . . ?
Pt1 P2 C20 C25 41.3(8) . . . . ?
N2 P2 C20 C21 -16.8(6) . . . . ?
C14 P2 C20 C21 91.8(6) . . . . ?
Pt1 P2 C20 C21 -137.7(5) . . . . ?
C25 C20 C21 C22 1.6(11) . . . . ?
P2 C20 C21 C22 -179.5(6) . . . . ?
C20 C21 C22 C23 -1.3(12) . . . . ?
C21 C22 C23 C24 0.0(13) . . . . ?
C22 C23 C24 C25 1.2(14) . . . . ?
C21 C20 C25 C24 -0.4(14) . . . . ?
P2 C20 C25 C24 -179.4(7) . . . . ?
C23 C24 C25 C20 -1.0(15) . . . . ?
